data_4122579
loop_
_publ_author_name
'Jablonskyt\.e, Au\<sra'
'Webster, Lee R.'
'Simmons, Trevor R.'
'Wright, Joseph A.'
'Pickett, Christopher J.'

_publ_section_title
;
 Electronic control of the protonation rates of Fe-Fe bonds.
;
_journal_issue 37
_journal_name_full 'Journal of the American Chemical Society'
_journal_page_first 13038
_journal_page_last 13044
_journal_paper_doi 10.1021/ja506693m
_journal_volume 136
_journal_year 2014
_chemical_formula_moiety 'C19 H36 Fe2 O4 P2 S2'
_chemical_formula_structural Fe2(iPr2-pdt)(CO)4(PMe3)2
_chemical_formula_sum 'C19 H36 Fe2 O4 P2 S2'
_chemical_formula_weight 566.24
_chemical_name_systematic
;
 ?
;
_space_group_crystal_system orthorhombic
_space_group_IT_number 19
_space_group_name_Hall 'P 2ac 2ab'
_space_group_name_H-M_alt 'P 21 21 21'
_symmetry_space_group_name_Hall 'P 2ac 2ab'
_symmetry_space_group_name_H-M 'P 21 21 21'
_atom_sites_solution_hydrogens geom
_audit_creation_method SHELXL-2014
_cell_angle_alpha 90
_cell_angle_beta 90
_cell_angle_gamma 90
_cell_formula_units_Z 4
_cell_length_a 12.090(2)
_cell_length_b 13.027(2)
_cell_length_c 16.282(3)
_cell_measurement_reflns_used 6468
_cell_measurement_temperature 100(2)
_cell_measurement_theta_max 27.5
_cell_measurement_theta_min 2.6
_cell_volume 2564.4(7)
_computing_cell_refinement 'CrystalClear-SM Expert (Rigaku, 2012)'
_computing_data_collection 'CrystalClear-SM Expert (Rigaku, 2012)'
_computing_data_reduction 'CrystalClear-SM Expert (Rigaku, 2012)'
_computing_molecular_graphics 'ORTEP-3 (Farrugia, 1997)'
_computing_publication_material
;
 SHELXL-2014 (Sheldrick, 2014), WinGX (Farrugia, 2012)
 and enCIFer (Allen et al., 2004)
;
_computing_structure_refinement 'SHELXL-2014 (Sheldrick, 2014)'
_computing_structure_solution 'SIR92 (Altomare et al., 1993)'
_diffrn_ambient_temperature 100(2)
_diffrn_detector_area_resol_mean 28.5714
_diffrn_measured_fraction_theta_full 0.998
_diffrn_measured_fraction_theta_max 0.998
_diffrn_measurement_device
;
AFC12 (Right): Kappa 3 circle
;
_diffrn_measurement_device_type
;
Rigaku Saturn724+ (2x2 bin mode)
;
_diffrn_measurement_method 'profile data from \w-scans'
_diffrn_radiation_monochromator Confocal
_diffrn_radiation_probe x-ray
_diffrn_radiation_type MoK\a
_diffrn_radiation_wavelength 0.71073
_diffrn_reflns_av_R_equivalents 0.0249
_diffrn_reflns_av_unetI/netI 0.0285
_diffrn_reflns_Laue_measured_fraction_full 0.998
_diffrn_reflns_Laue_measured_fraction_max 0.998
_diffrn_reflns_limit_h_max 10
_diffrn_reflns_limit_h_min -15
_diffrn_reflns_limit_k_max 16
_diffrn_reflns_limit_k_min -16
_diffrn_reflns_limit_l_max 20
_diffrn_reflns_limit_l_min -21
_diffrn_reflns_number 17644
_diffrn_reflns_point_group_measured_fraction_full 0.980
_diffrn_reflns_point_group_measured_fraction_max 0.971
_diffrn_reflns_theta_full 25.242
_diffrn_reflns_theta_max 27.489
_diffrn_reflns_theta_min 2.617
_diffrn_source 'Rotating Anode'
_exptl_absorpt_coefficient_mu 1.441
_exptl_absorpt_correction_T_max 1.000
_exptl_absorpt_correction_T_min 0.879
_exptl_absorpt_correction_type multi-scan
_exptl_absorpt_process_details 'CrystalClear-SM Expert (Rigaku, 2012)'
_exptl_crystal_colour red
_exptl_crystal_density_diffrn 1.467
_exptl_crystal_description plate
_exptl_crystal_F_000 1184
_exptl_crystal_size_max 0.100
_exptl_crystal_size_mid 0.060
_exptl_crystal_size_min 0.010
_refine_diff_density_max 0.330
_refine_diff_density_min -0.254
_refine_diff_density_rms 0.058
_refine_ls_abs_structure_details
;
 Flack x determined using 2287 quotients [(I+)-(I-)]/[(I+)+(I-)]
 (Parsons, Flack and Wagner, Acta Cryst. B69 (2013) 249-259).
;
_refine_ls_abs_structure_Flack 0.019(6)
_refine_ls_extinction_method none
_refine_ls_goodness_of_fit_ref 1.056
_refine_ls_hydrogen_treatment constr
_refine_ls_matrix_type full
_refine_ls_number_parameters 272
_refine_ls_number_reflns 5723
_refine_ls_number_restraints 0
_refine_ls_restrained_S_all 1.056
_refine_ls_R_factor_all 0.0270
_refine_ls_R_factor_gt 0.0258
_refine_ls_shift/su_max 0.001
_refine_ls_shift/su_mean 0.000
_refine_ls_structure_factor_coef Fsqd
_refine_ls_weighting_details 'w=1/[\s^2^(Fo^2^)+(0.0247P)^2^+0.7483P] where P=(Fo^2^+2Fc^2^)/3'
_refine_ls_weighting_scheme calc
_refine_ls_wR_factor_gt 0.0532
_refine_ls_wR_factor_ref 0.0538
_reflns_Friedel_coverage 0.733
_reflns_Friedel_fraction_full 0.956
_reflns_Friedel_fraction_max 0.937
_reflns_number_gt 5568
_reflns_number_total 5723
_reflns_threshold_expression 'I > 2\s(I)'
_cod_data_source_file ja506693m_si_002.cif
_cod_data_source_block 1(iPr2-pdt)
_cod_depositor_comments 'Adding full bibliography for 4122577--4122589.cif.'
_cod_database_code 4122579
_shelx_space_group_comment
;
The symmetry employed for this shelxl refinement is uniquely defined
by the following loop, which should always be used as a source of
symmetry information in preference to the above space-group names.
They are only intended as comments.
;
_shelx_estimated_absorpt_t_min 0.869
_shelx_estimated_absorpt_t_max 0.986
_shelxl_version_number 2014-3

loop_
_space_group_symop_operation_xyz
'x, y, z'
'-x+1/2, -y, z+1/2'
'x+1/2, -y+1/2, -z'
'-x, y+1/2, -z+1/2'

loop_
_atom_site_label
_atom_site_type_symbol
_atom_site_fract_x
_atom_site_fract_y
_atom_site_fract_z
_atom_site_U_iso_or_equiv
_atom_site_adp_type
_atom_site_occupancy
_atom_site_site_symmetry_order
_atom_site_calc_flag
_atom_site_refinement_flags_posn
_atom_site_refinement_flags_adp
C1 C 0.5337(3) 0.1170(2) 1.07295(18) 0.0192(6) Uani 1 1 d . .
C2 C 0.5582(3) 0.0666(2) 0.91387(18) 0.0200(6) Uani 1 1 d . .
C3 C 0.3522(3) -0.0026(2) 1.18292(17) 0.0185(6) Uani 1 1 d . .
C4 C 0.3996(3) -0.2038(2) 1.15849(18) 0.0190(6) Uani 1 1 d . .
C5 C 0.5580(3) -0.22977(19) 0.98243(16) 0.0162(6) Uani 1 1 d . .
H5A H 0.6277 -0.2488 0.9543 0.019 Uiso 1 1 calc R U
H5B H 0.5443 -0.2829 1.0247 0.019 Uiso 1 1 calc R U
C6 C 0.3534(3) -0.2065(2) 0.95716(18) 0.0165(6) Uani 1 1 d . .
H6A H 0.3326 -0.2604 0.9971 0.020 Uiso 1 1 calc R U
H6B H 0.2978 -0.2085 0.9126 0.020 Uiso 1 1 calc R U
C7 C 0.4651(2) -0.2383(2) 0.91922(16) 0.0136(6) Uani 1 1 d . .
C8 C 0.4864(3) -0.1685(2) 0.84282(17) 0.0163(6) Uani 1 1 d . .
H8 H 0.4623 -0.0982 0.8598 0.020 Uiso 1 1 calc R U
C9 C 0.6070(3) -0.1567(3) 0.8160(2) 0.0255(7) Uani 1 1 d . .
H9A H 0.6364 -0.2238 0.7998 0.038 Uiso 1 1 calc R U
H9B H 0.6507 -0.1293 0.8617 0.038 Uiso 1 1 calc R U
H9C H 0.6111 -0.1094 0.7693 0.038 Uiso 1 1 calc R U
C10 C 0.4155(3) -0.1953(2) 0.76758(18) 0.0222(7) Uani 1 1 d . .
H10A H 0.4221 -0.1407 0.7265 0.033 Uiso 1 1 calc R U
H10B H 0.3379 -0.2021 0.7843 0.033 Uiso 1 1 calc R U
H10C H 0.4411 -0.2603 0.7440 0.033 Uiso 1 1 calc R U
C11 C 0.4518(3) -0.3554(2) 0.89502(17) 0.0182(6) Uani 1 1 d . .
H11 H 0.3860 -0.3599 0.8580 0.022 Uiso 1 1 calc R U
C12 C 0.5492(3) -0.4006(2) 0.84758(19) 0.0268(7) Uani 1 1 d . .
H12A H 0.6171 -0.3923 0.8798 0.040 Uiso 1 1 calc R U
H12B H 0.5571 -0.3647 0.7950 0.040 Uiso 1 1 calc R U
H12C H 0.5359 -0.4737 0.8375 0.040 Uiso 1 1 calc R U
C13 C 0.4291(3) -0.4277(2) 0.9679(2) 0.0272(7) Uani 1 1 d . .
H13A H 0.4110 -0.4964 0.9472 0.041 Uiso 1 1 calc R U
H13B H 0.3668 -0.4012 1.0001 0.041 Uiso 1 1 calc R U
H13C H 0.4950 -0.4316 1.0028 0.041 Uiso 1 1 calc R U
C14 C 0.2827(3) 0.1188(2) 0.87192(19) 0.0248(7) Uani 1 1 d . .
H14A H 0.2473 0.0511 0.8741 0.037 Uiso 1 1 calc R U
H14B H 0.3372 0.1198 0.8274 0.037 Uiso 1 1 calc R U
H14C H 0.2265 0.1715 0.8619 0.037 Uiso 1 1 calc R U
C15 C 0.3991(3) 0.2763(2) 0.9551(2) 0.0313(8) Uani 1 1 d . .
H15A H 0.3367 0.3195 0.9383 0.047 Uiso 1 1 calc R U
H15B H 0.4565 0.2782 0.9127 0.047 Uiso 1 1 calc R U
H15C H 0.4294 0.3021 1.0070 0.047 Uiso 1 1 calc R U
C16 C 0.2360(3) 0.1606(2) 1.0395(2) 0.0268(7) Uani 1 1 d . .
H16A H 0.1839 0.2108 1.0168 0.040 Uiso 1 1 calc R U
H16B H 0.2635 0.1851 1.0926 0.040 Uiso 1 1 calc R U
H16C H 0.1983 0.0947 1.0469 0.040 Uiso 1 1 calc R U
C17 C 0.5287(3) -0.0302(3) 1.32435(18) 0.0272(7) Uani 1 1 d . .
H17A H 0.5921 -0.0327 1.3617 0.041 Uiso 1 1 calc R U
H17B H 0.4701 -0.0754 1.3449 0.041 Uiso 1 1 calc R U
H17C H 0.5008 0.0403 1.3211 0.041 Uiso 1 1 calc R U
C18 C 0.6959(3) 0.0025(2) 1.20563(18) 0.0217(7) Uani 1 1 d . .
H18A H 0.7522 -0.0171 1.2460 0.033 Uiso 1 1 calc R U
H18B H 0.6787 0.0756 1.2116 0.033 Uiso 1 1 calc R U
H18C H 0.7240 -0.0105 1.1501 0.033 Uiso 1 1 calc R U
C19 C 0.6283(3) -0.1988(2) 1.2450(2) 0.0235(7) Uani 1 1 d . .
H19A H 0.6560 -0.2299 1.1942 0.035 Uiso 1 1 calc R U
H19B H 0.5705 -0.2425 1.2685 0.035 Uiso 1 1 calc R U
H19C H 0.6892 -0.1919 1.2843 0.035 Uiso 1 1 calc R U
O1 O 0.5648(2) 0.18301(15) 1.11545(14) 0.0277(5) Uani 1 1 d . .
O2 O 0.6154(2) 0.09383(17) 0.86140(14) 0.0323(6) Uani 1 1 d . .
O3 O 0.2967(2) 0.04827(17) 1.22386(14) 0.0294(5) Uani 1 1 d . .
O4 O 0.3691(2) -0.28429(17) 1.17746(15) 0.0313(6) Uani 1 1 d . .
P1 P 0.35149(7) 0.14434(5) 0.96904(5) 0.01668(16) Uani 1 1 d . .
P2 P 0.57140(6) -0.07276(6) 1.22251(4) 0.01519(15) Uani 1 1 d . .
S1 S 0.33786(5) -0.08236(5) 1.00950(4) 0.01281(13) Uani 1 1 d . .
S2 S 0.58372(6) -0.10796(5) 1.03687(4) 0.01311(14) Uani 1 1 d . .
Fe1 Fe 0.48047(3) 0.03096(3) 1.00089(2) 0.01237(9) Uani 1 1 d . .
Fe2 Fe 0.44234(3) -0.08141(3) 1.12513(2) 0.01230(9) Uani 1 1 d . .

loop_
_atom_site_aniso_label
_atom_site_aniso_U_11
_atom_site_aniso_U_22
_atom_site_aniso_U_33
_atom_site_aniso_U_23
_atom_site_aniso_U_13
_atom_site_aniso_U_12
C1 0.0180(16) 0.0172(13) 0.0225(14) 0.0046(12) 0.0013(13) 0.0017(12)
C2 0.0217(16) 0.0137(12) 0.0246(14) 0.0000(11) -0.0018(13) 0.0040(13)
C3 0.0173(16) 0.0204(14) 0.0177(14) 0.0038(12) -0.0013(13) -0.0002(12)
C4 0.0143(15) 0.0223(15) 0.0203(13) 0.0013(12) -0.0001(13) 0.0009(12)
C5 0.0175(14) 0.0118(11) 0.0193(14) -0.0041(10) -0.0014(12) 0.0031(11)
C6 0.0138(14) 0.0155(13) 0.0201(13) -0.0031(11) 0.0004(13) -0.0014(11)
C7 0.0132(15) 0.0124(12) 0.0153(12) -0.0020(10) -0.0014(11) 0.0007(11)
C8 0.0168(15) 0.0128(12) 0.0194(13) -0.0016(11) 0.0007(13) -0.0013(11)
C9 0.0237(18) 0.0297(16) 0.0230(15) -0.0071(14) 0.0062(14) -0.0059(14)
C10 0.0257(18) 0.0201(14) 0.0209(14) 0.0007(12) -0.0025(14) -0.0006(13)
C11 0.0223(16) 0.0119(12) 0.0203(13) -0.0029(11) -0.0047(13) -0.0004(12)
C12 0.035(2) 0.0184(14) 0.0268(15) -0.0071(12) -0.0019(15) 0.0057(14)
C13 0.0370(19) 0.0129(12) 0.0317(15) -0.0001(13) -0.0036(16) -0.0033(14)
C14 0.0274(18) 0.0257(15) 0.0213(14) 0.0012(13) -0.0037(15) 0.0048(14)
C15 0.033(2) 0.0166(14) 0.045(2) 0.0050(15) -0.0076(18) 0.0007(14)
C16 0.0276(18) 0.0240(15) 0.0288(16) -0.0012(14) 0.0021(15) 0.0080(14)
C17 0.0248(18) 0.0390(18) 0.0178(14) -0.0056(14) 0.0002(13) 0.0015(16)
C18 0.0207(16) 0.0216(14) 0.0228(15) -0.0034(13) -0.0030(14) -0.0016(13)
C19 0.0200(17) 0.0238(15) 0.0268(15) 0.0044(13) -0.0061(14) 0.0017(13)
O1 0.0354(14) 0.0181(10) 0.0297(11) -0.0061(9) -0.0100(12) -0.0020(10)
O2 0.0394(15) 0.0267(12) 0.0307(12) 0.0076(10) 0.0208(11) 0.0019(11)
O3 0.0316(14) 0.0298(12) 0.0267(11) 0.0000(10) 0.0071(11) 0.0137(11)
O4 0.0303(14) 0.0221(11) 0.0415(14) 0.0116(11) -0.0026(12) -0.0092(10)
P1 0.0175(4) 0.0130(3) 0.0196(3) 0.0004(3) -0.0015(3) 0.0015(3)
P2 0.0145(4) 0.0172(3) 0.0140(3) -0.0017(3) -0.0007(3) 0.0004(3)
S1 0.0097(3) 0.0125(3) 0.0162(3) -0.0009(3) 0.0002(3) -0.0003(3)
S2 0.0102(3) 0.0141(3) 0.0151(3) -0.0025(3) -0.0003(3) -0.0004(3)
Fe1 0.01200(18) 0.01067(16) 0.01443(17) -0.00028(16) 0.00089(17) -0.00072(14)
Fe2 0.01085(19) 0.01251(17) 0.01354(17) -0.00010(15) 0.00084(16) -0.00005(15)

loop_
_atom_type_symbol
_atom_type_description
_atom_type_scat_dispersion_real
_atom_type_scat_dispersion_imag
_atom_type_scat_source
C C 0.0033 0.0016 'International Tables Vol C Tables 4.2.6.8 and 6.1.1.4'
H H 0.0000 0.0000 'International Tables Vol C Tables 4.2.6.8 and 6.1.1.4'
O O 0.0106 0.0060 'International Tables Vol C Tables 4.2.6.8 and 6.1.1.4'
P P 0.1023 0.0942 'International Tables Vol C Tables 4.2.6.8 and 6.1.1.4'
S S 0.1246 0.1234 'International Tables Vol C Tables 4.2.6.8 and 6.1.1.4'
Fe Fe 0.3463 0.8444 'International Tables Vol C Tables 4.2.6.8 and 6.1.1.4'

loop_
_geom_angle_atom_site_label_1
_geom_angle_atom_site_label_2
_geom_angle_atom_site_label_3
_geom_angle
O1 C1 Fe1 172.4(3)
O2 C2 Fe1 174.2(3)
O3 C3 Fe2 176.7(3)
O4 C4 Fe2 177.2(3)
C7 C5 S2 120.69(19)
C7 C5 H5A 107.2
S2 C5 H5A 107.2
C7 C5 H5B 107.2
S2 C5 H5B 107.2
H5A C5 H5B 106.8
C7 C6 S1 120.8(2)
C7 C6 H6A 107.1
S1 C6 H6A 107.1
C7 C6 H6B 107.1
S1 C6 H6B 107.1
H6A C6 H6B 106.8
C5 C7 C6 110.8(2)
C5 C7 C8 111.9(2)
C6 C7 C8 107.8(2)
C5 C7 C11 108.2(2)
C6 C7 C11 105.6(2)
C8 C7 C11 112.3(2)
C9 C8 C10 109.1(2)
C9 C8 C7 116.3(2)
C10 C8 C7 114.2(2)
C9 C8 H8 105.4
C10 C8 H8 105.4
C7 C8 H8 105.4
C8 C9 H9A 109.5
C8 C9 H9B 109.5
H9A C9 H9B 109.5
C8 C9 H9C 109.5
H9A C9 H9C 109.5
H9B C9 H9C 109.5
C8 C10 H10A 109.5
C8 C10 H10B 109.5
H10A C10 H10B 109.5
C8 C10 H10C 109.5
H10A C10 H10C 109.5
H10B C10 H10C 109.5
C12 C11 C13 106.9(2)
C12 C11 C7 114.8(2)
C13 C11 C7 114.6(2)
C12 C11 H11 106.7
C13 C11 H11 106.7
C7 C11 H11 106.7
C11 C12 H12A 109.5
C11 C12 H12B 109.5
H12A C12 H12B 109.5
C11 C12 H12C 109.5
H12A C12 H12C 109.5
H12B C12 H12C 109.5
C11 C13 H13A 109.5
C11 C13 H13B 109.5
H13A C13 H13B 109.5
C11 C13 H13C 109.5
H13A C13 H13C 109.5
H13B C13 H13C 109.5
P1 C14 H14A 109.5
P1 C14 H14B 109.5
H14A C14 H14B 109.5
P1 C14 H14C 109.5
H14A C14 H14C 109.5
H14B C14 H14C 109.5
P1 C15 H15A 109.5
P1 C15 H15B 109.5
H15A C15 H15B 109.5
P1 C15 H15C 109.5
H15A C15 H15C 109.5
H15B C15 H15C 109.5
P1 C16 H16A 109.5
P1 C16 H16B 109.5
H16A C16 H16B 109.5
P1 C16 H16C 109.5
H16A C16 H16C 109.5
H16B C16 H16C 109.5
P2 C17 H17A 109.5
P2 C17 H17B 109.5
H17A C17 H17B 109.5
P2 C17 H17C 109.5
H17A C17 H17C 109.5
H17B C17 H17C 109.5
P2 C18 H18A 109.5
P2 C18 H18B 109.5
H18A C18 H18B 109.5
P2 C18 H18C 109.5
H18A C18 H18C 109.5
H18B C18 H18C 109.5
P2 C19 H19A 109.5
P2 C19 H19B 109.5
H19A C19 H19B 109.5
P2 C19 H19C 109.5
H19A C19 H19C 109.5
H19B C19 H19C 109.5
C14 P1 C16 102.62(16)
C14 P1 C15 102.06(16)
C16 P1 C15 102.13(16)
C14 P1 Fe1 113.86(10)
C16 P1 Fe1 118.14(11)
C15 P1 Fe1 115.85(12)
C19 P2 C18 101.76(15)
C19 P2 C17 101.46(16)
C18 P2 C17 102.03(15)
C19 P2 Fe2 111.28(11)
C18 P2 Fe2 120.00(10)
C17 P2 Fe2 117.67(12)
C6 S1 Fe2 109.44(10)
C6 S1 Fe1 117.70(10)
Fe2 S1 Fe1 67.99(2)
C5 S2 Fe2 108.06(10)
C5 S2 Fe1 117.93(9)
Fe2 S2 Fe1 68.10(2)
C1 Fe1 C2 100.07(14)
C1 Fe1 P1 89.34(10)
C2 Fe1 P1 90.66(10)
C1 Fe1 S1 130.91(10)
C2 Fe1 S1 128.66(10)
P1 Fe1 S1 85.03(3)
C1 Fe1 S2 97.79(10)
C2 Fe1 S2 97.12(10)
P1 Fe1 S2 168.33(3)
S1 Fe1 S2 83.32(3)
C1 Fe1 Fe2 84.36(9)
C2 Fe1 Fe2 152.76(10)
P1 Fe1 Fe2 116.38(3)
S1 Fe1 Fe2 55.88(2)
S2 Fe1 Fe2 55.66(2)
C4 Fe2 C3 100.39(14)
C4 Fe2 P2 91.82(10)
C3 Fe2 P2 91.36(10)
C4 Fe2 S2 106.22(10)
C3 Fe2 S2 153.33(10)
P2 Fe2 S2 86.02(3)
C4 Fe2 S1 95.03(10)
C3 Fe2 S1 95.83(10)
P2 Fe2 S1 169.01(3)
S2 Fe2 S1 83.82(3)
C4 Fe2 Fe1 145.14(10)
C3 Fe2 Fe1 101.61(9)
P2 Fe2 Fe1 114.25(3)
S2 Fe2 Fe1 56.24(2)
S1 Fe2 Fe1 56.13(2)

loop_
_geom_bond_atom_site_label_1
_geom_bond_atom_site_label_2
_geom_bond_distance
C1 O1 1.166(4)
C1 Fe1 1.746(3)
C2 O2 1.155(4)
C2 Fe1 1.763(3)
C3 O3 1.155(4)
C3 Fe2 1.768(3)
C4 O4 1.154(4)
C4 Fe2 1.762(3)
C5 C7 1.527(4)
C5 S2 1.844(3)
C5 H5A 0.9900
C5 H5B 0.9900
C6 C7 1.542(4)
C6 S1 1.837(3)
C6 H6A 0.9900
C6 H6B 0.9900
C7 C8 1.562(4)
C7 C11 1.584(4)
C8 C9 1.530(4)
C8 C10 1.536(4)
C8 H8 1.0000
C9 H9A 0.9800
C9 H9B 0.9800
C9 H9C 0.9800
C10 H10A 0.9800
C10 H10B 0.9800
C10 H10C 0.9800
C11 C12 1.526(4)
C11 C13 1.540(4)
C11 H11 1.0000
C12 H12A 0.9800
C12 H12B 0.9800
C12 H12C 0.9800
C13 H13A 0.9800
C13 H13B 0.9800
C13 H13C 0.9800
C14 P1 1.817(3)
C14 H14A 0.9800
C14 H14B 0.9800
C14 H14C 0.9800
C15 P1 1.827(3)
C15 H15A 0.9800
C15 H15B 0.9800
C15 H15C 0.9800
C16 P1 1.820(3)
C16 H16A 0.9800
C16 H16B 0.9800
C16 H16C 0.9800
C17 P2 1.823(3)
C17 H17A 0.9800
C17 H17B 0.9800
C17 H17C 0.9800
C18 P2 1.817(3)
C18 H18A 0.9800
C18 H18B 0.9800
C18 H18C 0.9800
C19 P2 1.817(3)
C19 H19A 0.9800
C19 H19B 0.9800
C19 H19C 0.9800
P1 Fe1 2.2095(9)
P2 Fe2 2.2272(9)
S1 Fe2 2.2673(8)
S1 Fe1 2.2740(8)
S2 Fe2 2.2597(8)
S2 Fe1 2.2752(8)
Fe1 Fe2 2.5392(6)

loop_
_geom_torsion_atom_site_label_1
_geom_torsion_atom_site_label_2
_geom_torsion_atom_site_label_3
_geom_torsion_atom_site_label_4
_geom_torsion
S2 C5 C7 C6 -55.3(3)
S2 C5 C7 C8 65.1(3)
S2 C5 C7 C11 -170.7(2)
S1 C6 C7 C5 53.0(3)
S1 C6 C7 C8 -69.7(3)
S1 C6 C7 C11 169.99(19)
C5 C7 C8 C9 35.1(3)
C6 C7 C8 C9 157.1(2)
C11 C7 C8 C9 -86.9(3)
C5 C7 C8 C10 163.6(2)
C6 C7 C8 C10 -74.4(3)
C11 C7 C8 C10 41.6(3)
C5 C7 C11 C12 -67.6(3)
C6 C7 C11 C12 173.8(2)
C8 C7 C11 C12 56.4(3)
C5 C7 C11 C13 56.7(3)
C6 C7 C11 C13 -61.9(3)
C8 C7 C11 C13 -179.2(3)
C7 C6 S1 Fe2 -66.4(2)
C7 C6 S1 Fe1 8.3(3)
C7 C5 S2 Fe2 70.4(2)
C7 C5 S2 Fe1 -3.9(3)
